data_2311496
loop_
_publ_author_name
'Boukoum, Chaima'
'Aloui, Zouhaier'
'Ferretti, Valeria'
'Abid, Sonia'

_publ_section_title
;
 Synthesis, crystal structure and Hirshfeld surface analysis of a
 polymeric bis-muthate(III) halide complex,
 (C<sub>6</sub>H<sub>6</sub>N<sub>3</sub>)<sub>2</sub>[BiCl<sub>5</sub>]&#x00B7;2H<sub>2</sub>O.
;
_journal_issue 'Pt 11'
_journal_name_full 'Acta crystallographica. Section E, Crystallographic communications'
_journal_page_first 1759
_journal_page_last 1763
_journal_paper_doi 10.1107/S2056989017015134
_journal_volume 73
_journal_year 2017
_chemical_formula_iupac '(C6 H6 N3)2 [Bi Cl5], 2H2 O'
_chemical_formula_moiety '2(C6 H6 N3 +), Bi Cl5 2-, 2(H2 O)'
_chemical_formula_sum 'C12 H16 Bi Cl5 N6 O2'
_chemical_formula_weight 662.54
_chemical_name_systematic
;<i>catena</i>-Poly[bis(1,2,3-benzotriazolium)
[[tetrachloridobismuth(III)]-\m-chlorido] dihydrate]
;
_space_group_IT_number 36
_space_group_name_Hall 'C 2c -2'
_space_group_name_H-M_alt 'C m c 21'
_symmetry_cell_setting orthorhombic
_symmetry_space_group_name_Hall 'C 2c -2'
_symmetry_space_group_name_H-M 'C m c 21'
_atom_sites_solution_hydrogens geom
_atom_sites_solution_primary direct
_atom_sites_solution_secondary difmap
_audit_creation_method SHELXL-97
_cell_angle_alpha 90.00
_cell_angle_beta 90.00
_cell_angle_gamma 90.00
_cell_formula_units_Z 4
_cell_length_a 19.4627(4)
_cell_length_b 13.8181(4)
_cell_length_c 7.7343(2)
_cell_measurement_reflns_used 8027
_cell_measurement_temperature 293(2)
_cell_measurement_theta_max 7.29
_cell_measurement_theta_min 4.36
_cell_volume 2080.04(9)
_computing_cell_refinement
;
DENZO-SMN (Otwinowski & Minor, 1997)
;
_computing_data_collection
;
Kappa CCD server software (Nonius, 1997)
;
_computing_data_reduction
;
DENZO-SMN (Otwinowski & Minor, 1997)
;
_computing_molecular_graphics
;
ORTEPIII (Burnett & Johnson, 1996)
;
_computing_publication_material
;
SHELXTL (Sheldrick, 2008) and WinGX (Farrugia, 2012)
;
_computing_structure_refinement
;
SHELXL97 (Sheldrick, 2008)
;
_computing_structure_solution
;
SHELXS97 (Sheldrick, 2008)
;
_diffrn_ambient_temperature 293(2)
_diffrn_measured_fraction_theta_full 0.987
_diffrn_measured_fraction_theta_max 0.987
_diffrn_measurement_device_type 'Nonius KappaCCD'
_diffrn_measurement_method 'f scans and w scans'
_diffrn_radiation_monochromator graphite
_diffrn_radiation_source 'fine-focus sealed tube'
_diffrn_radiation_type MoK\a
_diffrn_radiation_wavelength 0.71073
_diffrn_reflns_av_R_equivalents 0.0671
_diffrn_reflns_av_sigmaI/netI 0.0453
_diffrn_reflns_limit_h_max 22
_diffrn_reflns_limit_h_min -22
_diffrn_reflns_limit_k_max 16
_diffrn_reflns_limit_k_min -16
_diffrn_reflns_limit_l_max 8
_diffrn_reflns_limit_l_min -8
_diffrn_reflns_number 6050
_diffrn_reflns_theta_full 24.40
_diffrn_reflns_theta_max 24.40
_diffrn_reflns_theta_min 4.36
_exptl_absorpt_coefficient_mu 9.138
_exptl_absorpt_correction_T_max 0.053
_exptl_absorpt_correction_T_min 0.011
_exptl_absorpt_correction_type multi-scan
_exptl_absorpt_process_details
;
(SORTAV; Blessing, 1995)
;
_exptl_crystal_colour colourless
_exptl_crystal_density_diffrn 2.116
_exptl_crystal_density_method 'not measured'
_exptl_crystal_description rod
_exptl_crystal_F_000 1256
_exptl_crystal_size_max 0.55
_exptl_crystal_size_mid 0.34
_exptl_crystal_size_min 0.23
_refine_diff_density_max 1.675
_refine_diff_density_min -0.756
_refine_ls_abs_structure_details
;
Flack (1983), 731 Friedel pairs
;
_refine_ls_abs_structure_Flack -0.036(14)
_refine_ls_extinction_coef 0.0028(4)
_refine_ls_extinction_expression Fc^*^=kFc[1+0.001xFc^2^\l^3^/sin(2\q)]^-1/4^
_refine_ls_extinction_method
;
SHELXL97 (Sheldrick, 2008)
;
_refine_ls_goodness_of_fit_ref 1.111
_refine_ls_hydrogen_treatment mixed
_refine_ls_matrix_type full
_refine_ls_number_parameters 131
_refine_ls_number_reflns 1670
_refine_ls_number_restraints 4
_refine_ls_restrained_S_all 1.109
_refine_ls_R_factor_all 0.0384
_refine_ls_R_factor_gt 0.0380
_refine_ls_shift/su_max 0.038
_refine_ls_shift/su_mean 0.0010
_refine_ls_structure_factor_coef Fsqd
_refine_ls_weighting_details 'calc w=1/[\s^2^(Fo^2^)+(0.0704P)^2^+2.8002P] where P=(Fo^2^+2Fc^2^)/3'
_refine_ls_weighting_scheme calc
_refine_ls_wR_factor_gt 0.0953
_refine_ls_wR_factor_ref 0.0955
_reflns_number_gt 1643
_reflns_number_total 1670
_reflns_threshold_expression I>2\s(I)
_cod_data_source_file hb7714sup1.cif
_cod_data_source_block I
_cod_database_code 2311496

loop_
_symmetry_equiv_pos_as_xyz
'x, y, z'
'-x, -y, z+1/2'
'-x, y, z'
'x, -y, z+1/2'
'x+1/2, y+1/2, z'
'-x+1/2, -y+1/2, z+1/2'
'-x+1/2, y+1/2, z'
'x+1/2, -y+1/2, z+1/2'

loop_
_atom_site_type_symbol
_atom_site_label
_atom_site_fract_x
_atom_site_fract_y
_atom_site_fract_z
_atom_site_U_iso_or_equiv
_atom_site_adp_type
_atom_site_calc_flag
_atom_site_refinement_flags
_atom_site_occupancy
_atom_site_symmetry_multiplicity
Bi Bi1 0.5000 0.35812(2) 0.08277(6) 0.0310(2) Uani d S 1 2
Cl Cl1 0.36329(14) 0.3716(2) 0.0695(12) 0.0685(10) Uani d . 1 1
Cl Cl2 0.5000 0.2105(2) -0.1139(6) 0.0458(7) Uani d S 1 2
Cl Cl3 0.5000 0.2501(3) 0.3697(5) 0.0500(8) Uani d S 1 2
Cl Cl4 0.5000 0.5302(3) 0.2874(5) 0.0652(10) Uani d S 1 2
O O1W 0.6246(4) 0.3531(5) 0.585(3) 0.0570(18) Uani d D 1 1
C C1 0.6621(5) 0.0963(7) 0.7492(14) 0.042(2) Uani d . 1 1
C C2 0.6058(5) 0.0522(8) 0.6684(15) 0.049(2) Uani d . 1 1
H H2C 0.5704 0.0873 0.6175 0.058 Uiso calc R 1 1
C C3 0.6071(6) -0.0470(8) 0.6707(16) 0.054(3) Uani d . 1 1
H H3 0.5705 -0.0804 0.6215 0.065 Uiso calc R 1 1
C C4 0.6607(6) -0.1001(8) 0.7433(16) 0.056(2) Uani d . 1 1
H H4 0.6590 -0.1673 0.7390 0.067 Uiso calc R 1 1
C C5 0.7154(7) -0.0568(8) 0.8201(15) 0.047(3) Uani d . 1 1
H H5 0.7511 -0.0926 0.8684 0.057 Uiso calc R 1 1
C C6 0.7153(6) 0.0439(9) 0.8229(14) 0.040(2) Uani d . 1 1
N N3 0.7585(5) 0.1125(8) 0.8909(15) 0.050(2) Uani d . 1 1
H H3A 0.7954 0.0992 0.9469 0.060 Uiso calc R 1 1
N N1 0.6790(5) 0.1908(7) 0.7770(15) 0.058(2) Uani d . 1 1
H H1 0.6545 0.2390 0.7434 0.070 Uiso calc R 1 1
N N2 0.7371(5) 0.1995(8) 0.8609(16) 0.061(3) Uani d . 1 1
H H11 0.600(5) 0.400(8) 0.638(18) 0.091 Uiso d D 1 1
H H22 0.595(5) 0.320(10) 0.520(18) 0.091 Uiso d D 1 1

loop_
_atom_site_aniso_label
_atom_site_aniso_U_11
_atom_site_aniso_U_22
_atom_site_aniso_U_33
_atom_site_aniso_U_12
_atom_site_aniso_U_13
_atom_site_aniso_U_23
Bi1 0.0321(3) 0.0286(3) 0.0323(3) 0.000 0.000 -0.0007(2)
Cl1 0.0362(11) 0.0924(19) 0.077(3) 0.0003(11) 0.008(2) -0.013(2)
Cl2 0.0575(19) 0.0308(16) 0.0490(17) 0.000 0.000 -0.0089(14)
Cl3 0.0605(19) 0.0469(19) 0.0427(16) 0.000 0.000 0.0107(16)
Cl4 0.088(3) 0.053(2) 0.054(2) 0.000 0.000 -0.0215(16)
O1W 0.042(3) 0.060(5) 0.069(5) 0.002(2) 0.002(10) -0.010(5)
C1 0.041(5) 0.033(5) 0.051(5) 0.001(4) 0.009(4) -0.002(4)
C2 0.047(5) 0.050(6) 0.049(5) 0.008(4) 0.001(4) -0.002(4)
C3 0.048(5) 0.056(7) 0.059(6) -0.008(5) -0.001(5) -0.011(5)
C4 0.064(6) 0.042(6) 0.062(6) -0.004(5) 0.016(5) -0.005(5)
C5 0.053(7) 0.042(6) 0.047(6) 0.011(5) 0.002(5) 0.001(5)
C6 0.032(5) 0.046(5) 0.040(5) 0.004(4) 0.002(4) -0.007(5)
N3 0.044(5) 0.053(6) 0.053(6) -0.002(5) 0.005(4) -0.006(4)
N1 0.052(5) 0.037(5) 0.085(7) -0.001(4) 0.011(5) -0.005(5)
N2 0.053(6) 0.050(6) 0.080(7) -0.016(5) 0.010(5) -0.018(5)

loop_
_atom_type_symbol
_atom_type_description
_atom_type_scat_dispersion_real
_atom_type_scat_dispersion_imag
_atom_type_scat_source
Bi Bi -4.1077 10.2566 'International Tables Vol C Tables 4.2.6.8 and 6.1.1.4'
Cl Cl 0.1484 0.1585 'International Tables Vol C Tables 4.2.6.8 and 6.1.1.4'
N N 0.0061 0.0033 'International Tables Vol C Tables 4.2.6.8 and 6.1.1.4'
C C 0.0033 0.0016 'International Tables Vol C Tables 4.2.6.8 and 6.1.1.4'
H H 0.0000 0.0000 'International Tables Vol C Tables 4.2.6.8 and 6.1.1.4'
O O 0.0106 0.0060 'International Tables Vol C Tables 4.2.6.8 and 6.1.1.4'

loop_
_geom_angle_atom_site_label_1
_geom_angle_atom_site_label_2
_geom_angle_atom_site_label_3
_geom_angle_site_symmetry_1
_geom_angle_site_symmetry_3
_geom_angle
Cl2 Bi1 Cl1 . . 91.88(13)
Cl2 Bi1 Cl1 . 3_655 91.88(13)
Cl1 Bi1 Cl1 . 3_655 170.9(2)
Cl2 Bi1 Cl3 . . 92.80(16)
Cl1 Bi1 Cl3 . . 94.06(17)
Cl1 Bi1 Cl3 3_655 . 94.06(17)
Cl2 Bi1 Cl4 . 2_664 87.32(14)
Cl1 Bi1 Cl4 . 2_664 85.93(17)
Cl1 Bi1 Cl4 3_655 2_664 85.93(17)
Cl3 Bi1 Cl4 . 2_664 179.88(13)
Cl2 Bi1 Cl4 . . 176.93(13)
Cl1 Bi1 Cl4 . . 87.90(13)
Cl1 Bi1 Cl4 3_655 . 87.90(13)
Cl3 Bi1 Cl4 . . 90.27(13)
Cl4 Bi1 Cl4 2_664 . 89.61(3)
Bi1 Cl4 Bi1 2_665 . 157.68(19)
H11 O1W H22 . . 106(3)
N1 C1 C6 . . 104.8(10)
N1 C1 C2 . . 132.5(10)
C6 C1 C2 . . 122.7(10)
C3 C2 C1 . . 114.5(10)
C3 C2 H2C . . 122.8
C1 C2 H2C . . 122.8
C2 C3 C4 . . 123.0(10)
C2 C3 H3 . . 118.5
C4 C3 H3 . . 118.5
C5 C4 C3 . . 122.1(10)
C5 C4 H4 . . 118.9
C3 C4 H4 . . 118.9
C4 C5 C6 . . 116.5(12)
C4 C5 H5 . . 121.8
C6 C5 H5 . . 121.8
N3 C6 C1 . . 104.7(10)
N3 C6 C5 . . 134.1(13)
C1 C6 C5 . . 121.1(13)
N2 N3 C6 . . 112.1(10)
N2 N3 H3A . . 123.9
C6 N3 H3A . . 123.9
N2 N1 C1 . . 112.0(10)
N2 N1 H1 . . 124.0
C1 N1 H1 . . 124.0
N3 N2 N1 . . 106.4(9)

loop_
_geom_bond_atom_site_label_1
_geom_bond_atom_site_label_2
_geom_bond_site_symmetry_2
_geom_bond_distance
_geom_bond_publ_flag
Bi1 Cl1 . 2.669(3) y
Bi1 Cl1 3_655 2.669(3) ?
Bi1 Cl2 . 2.545(3) y
Bi1 Cl3 . 2.674(4) y
Bi1 Cl4 2_664 2.757(4) y
Bi1 Cl4 . 2.856(4) y
Cl4 Bi1 2_665 2.757(4) ?
O1W H11 . 0.90(2) ?
O1W H22 . 0.90(2) ?
C1 N1 . 1.364(16) ?
C1 C6 . 1.387(16) ?
C1 C2 . 1.402(15) ?
C2 C3 . 1.371(16) ?
C2 H2C . 0.9300 ?
C3 C4 . 1.394(17) ?
C3 H3 . 0.9300 ?
C4 C5 . 1.358(18) ?
C4 H4 . 0.9300 ?
C5 C6 . 1.392(13) ?
C5 H5 . 0.9300 ?
C6 N3 . 1.370(15) ?
N3 N2 . 1.293(15) ?
N3 H3A . 0.8600 ?
N1 N2 . 1.308(15) ?
N1 H1 . 0.8600 ?

loop_
_geom_hbond_atom_site_label_D
_geom_hbond_atom_site_label_H
_geom_hbond_atom_site_label_A
_geom_hbond_site_symmetry_A
_geom_hbond_distance_DH
_geom_hbond_distance_HA
_geom_hbond_distance_DA
_geom_hbond_angle_DHA
_geom_hbond_publ_flag
N1 H1 O1W . 0.86 2.08 2.891(17) 157 yes
N3 H3A O1W 6_655 0.86 2.00(2) 2.767(18) 148 yes
O1W H11 Cl4 2_665 0.89(11) 2.47(11) 3.306(13) 157(9) yes
O1W H22 Cl3 . 0.90(12) 2.38(12) 3.268(14) 169(11) yes
C5 H5 Cl1 5_546 0.93 2.73 3.603(14) 157 yes
